data_7251553
loop_
_publ_author_name
'Churakov, Andrei V.'
'Mel'nik, Elena A.'
'Egorov, Pavel A.'
'Mikhaylov, Alexey A.'
'Tripol'skaya, Tatiana A.'
'Lev, Ovadia'
'Prikhodchenko, Petr V.'

_publ_section_title
;
 Anion-directed architectures in amine halide peroxosolvates: role of
 H2O2/H2O competition in crystal engineering
;
_journal_issue 7
_journal_name_full CrystEngComm
_journal_page_first 1225
_journal_page_last 1237
_journal_paper_doi 10.1039/D5CE01038A
_journal_volume 28
_journal_year 2026
_chemical_formula_moiety 'C2 H10 N2, H2 O2, 2(Cl)'
_chemical_formula_sum 'C2 H12 Cl2 N2 O2'
_chemical_formula_weight 167.04
_space_group_crystal_system monoclinic
_space_group_IT_number 15
_space_group_name_Hall '-C 2yc'
_space_group_name_H-M_alt 'C 1 2/c 1'
_atom_sites_solution_hydrogens difmap
_atom_sites_solution_primary direct
_atom_sites_solution_secondary difmap
_audit_creation_method SHELXL-2018/3
_audit_update_record
;
2024-12-03 deposited with the CCDC.	2025-12-30 downloaded from the CCDC.
;
_cell_angle_alpha 90
_cell_angle_beta 98.835(3)
_cell_angle_gamma 90
_cell_formula_units_Z 4
_cell_length_a 11.231(2)
_cell_length_b 5.9850(13)
_cell_length_c 11.134(2)
_cell_measurement_reflns_used 1783
_cell_measurement_temperature 173(2)
_cell_measurement_theta_max 30.523
_cell_measurement_theta_min 3.672
_cell_volume 739.5(2)
_computing_cell_refinement 'SAINT (Bruker, 2018)'
_computing_data_collection '<i>APEX3</i> (Bruker, 2018)'
_computing_data_reduction 'SAINT (Bruker, 2018)'
_computing_structure_refinement 'SHELXL-2018/3 (Sheldrick, 2018)'
_computing_structure_solution 'SHELXT (Sheldrick, 2016)'
_diffrn_ambient_temperature 173(2)
_diffrn_measured_fraction_theta_full 0.997
_diffrn_measured_fraction_theta_max 0.997
_diffrn_measurement_device_type 'Bruker SMART APEX II'
_diffrn_measurement_method \w
_diffrn_radiation_type MoK\a
_diffrn_radiation_wavelength 0.71073
_diffrn_reflns_av_R_equivalents 0.0325
_diffrn_reflns_av_unetI/netI 0.0302
_diffrn_reflns_Laue_measured_fraction_full 0.997
_diffrn_reflns_Laue_measured_fraction_max 0.997
_diffrn_reflns_limit_h_max 14
_diffrn_reflns_limit_h_min -14
_diffrn_reflns_limit_k_max 7
_diffrn_reflns_limit_k_min -7
_diffrn_reflns_limit_l_max 14
_diffrn_reflns_limit_l_min -14
_diffrn_reflns_number 3160
_diffrn_reflns_point_group_measured_fraction_full 0.997
_diffrn_reflns_point_group_measured_fraction_max 0.997
_diffrn_reflns_theta_full 25.242
_diffrn_reflns_theta_max 27.994
_diffrn_reflns_theta_min 3.672
_exptl_absorpt_coefficient_mu 0.806
_exptl_absorpt_correction_type multi-scan
_exptl_absorpt_process_details 'SADABS (Bruker, 2016)'
_exptl_crystal_colour colourless
_exptl_crystal_density_diffrn 1.500
_exptl_crystal_description block
_exptl_crystal_F_000 352
_exptl_crystal_size_max 0.400
_exptl_crystal_size_mid 0.350
_exptl_crystal_size_min 0.300
_exptl_transmission_factor_max 0.7461
_exptl_transmission_factor_min 0.6221
_refine_diff_density_max 0.266
_refine_diff_density_min -0.199
_refine_diff_density_rms 0.049
_refine_ls_extinction_coef 0.123(6)
_refine_ls_extinction_expression Fc^*^=kFc[1+0.001xFc^2^\l^3^/sin(2\q)]^-1/4^
_refine_ls_extinction_method 'SHELXL-2018/3 (Sheldrick 2018)'
_refine_ls_goodness_of_fit_ref 1.123
_refine_ls_hydrogen_treatment refall
_refine_ls_matrix_type full
_refine_ls_number_parameters 62
_refine_ls_number_reflns 890
_refine_ls_number_restraints 0
_refine_ls_restrained_S_all 1.123
_refine_ls_R_factor_all 0.0251
_refine_ls_R_factor_gt 0.0234
_refine_ls_shift/su_max 0.001
_refine_ls_shift/su_mean 0.000
_refine_ls_structure_factor_coef Fsqd
_refine_ls_weighting_details 'w=1/[\s^2^(Fo^2^)+(0.0319P)^2^+0.2595P] where P=(Fo^2^+2Fc^2^)/3'
_refine_ls_weighting_scheme calc
_refine_ls_wR_factor_gt 0.0659
_refine_ls_wR_factor_ref 0.0669
_reflns_Friedel_coverage 0.000
_reflns_number_gt 827
_reflns_number_total 890
_reflns_threshold_expression 'I > 2\s(I)'
_cod_data_source_file d5ce01038a2.cif
_cod_data_source_block a_CCDC4
_cod_depositor_comments 'Adding full bibliography for 7251547--7251557.cif.'
_cod_original_cell_volume 739.5(3)
_cod_original_sg_symbol_H-M 'C 2/c'
_cod_database_code 7251553
_shelx_shelxl_version_number 2018/3
_shelx_space_group_comment
;
The symmetry employed for this shelxl refinement is uniquely defined
by the following loop, which should always be used as a source of
symmetry information in preference to the above space-group names.
They are only intended as comments.
;
_shelx_estimated_absorpt_t_min 0.739
_shelx_estimated_absorpt_t_max 0.794

loop_
_space_group_symop_operation_xyz
'x, y, z'
'-x, y, -z+1/2'
'x+1/2, y+1/2, z'
'-x+1/2, y+1/2, -z+1/2'
'-x, -y, -z'
'x, -y, z-1/2'
'-x+1/2, -y+1/2, -z'
'x+1/2, -y+1/2, z-1/2'

loop_
_atom_site_label
_atom_site_type_symbol
_atom_site_fract_x
_atom_site_fract_y
_atom_site_fract_z
_atom_site_U_iso_or_equiv
_atom_site_adp_type
_atom_site_occupancy
_atom_site_site_symmetry_order
_atom_site_calc_flag
_atom_site_refinement_flags_posn
_atom_site_refinement_flags_adp
_atom_site_refinement_flags_occupancy
_atom_site_disorder_assembly
_atom_site_disorder_group
Cl1 Cl 0.39813(3) 0.74466(4) 0.39466(3) 0.01842(17) Uani 1 1 d . . . . .
O1 O 0.52813(10) 0.31756(19) 0.31349(9) 0.0298(3) Uani 1 1 d . . . . .
N1 N 0.16725(9) 0.42968(18) 0.37581(10) 0.0181(3) Uani 1 1 d . . . . .
C1 C 0.23405(12) 0.23262(19) 0.43194(12) 0.0180(3) Uani 1 1 d . . . . .
H1 H 0.4876(19) 0.438(4) 0.3394(18) 0.056(6) Uiso 1 1 d . . . . .
H11 H 0.2135(15) 0.546(3) 0.3828(14) 0.027(4) Uiso 1 1 d . . . . .
H12 H 0.1009(16) 0.458(3) 0.4087(15) 0.032(4) Uiso 1 1 d . . . . .
H13 H 0.1445(14) 0.399(3) 0.2993(16) 0.033(4) Uiso 1 1 d . . . . .
H21 H 0.1831(16) 0.102(3) 0.4164(16) 0.038(5) Uiso 1 1 d . . . . .
H22 H 0.3077(17) 0.213(3) 0.3949(16) 0.027(4) Uiso 1 1 d . . . . .

loop_
_atom_site_aniso_label
_atom_site_aniso_U_11
_atom_site_aniso_U_22
_atom_site_aniso_U_33
_atom_site_aniso_U_23
_atom_site_aniso_U_13
_atom_site_aniso_U_12
Cl1 0.0181(2) 0.0183(2) 0.0190(2) -0.00021(9) 0.00306(13) -0.00030(9)
O1 0.0357(6) 0.0252(6) 0.0258(5) -0.0006(4) -0.0045(4) 0.0074(5)
N1 0.0171(5) 0.0182(5) 0.0180(5) 0.0012(4) -0.0001(4) 0.0015(4)
C1 0.0189(6) 0.0147(6) 0.0192(6) -0.0019(4) -0.0008(5) 0.0009(4)

loop_
_atom_type_symbol
_atom_type_description
_atom_type_scat_dispersion_real
_atom_type_scat_dispersion_imag
_atom_type_scat_source
C C 0.0033 0.0016 'International Tables Vol C Tables 4.2.6.8 and 6.1.1.4'
H H 0.0000 0.0000 'International Tables Vol C Tables 4.2.6.8 and 6.1.1.4'
N N 0.0061 0.0033 'International Tables Vol C Tables 4.2.6.8 and 6.1.1.4'
O O 0.0106 0.0060 'International Tables Vol C Tables 4.2.6.8 and 6.1.1.4'
Cl Cl 0.1484 0.1585 'International Tables Vol C Tables 4.2.6.8 and 6.1.1.4'

loop_
_geom_angle_atom_site_label_1
_geom_angle_atom_site_label_2
_geom_angle_atom_site_label_3
_geom_angle
_geom_angle_site_symmetry_1
_geom_angle_site_symmetry_3
_geom_angle_publ_flag
O1 O1 H1 98.2(13) 2_655 . ?
C1 N1 H11 110.1(11) . . ?
C1 N1 H12 112.1(11) . . ?
H11 N1 H12 109.8(14) . . ?
C1 N1 H13 107.3(11) . . ?
H11 N1 H13 110.0(15) . . ?
H12 N1 H13 107.6(15) . . ?
N1 C1 C1 109.78(12) . 7_556 ?
N1 C1 H21 108.6(11) . . ?
C1 C1 H21 109.4(11) 7_556 . ?
N1 C1 H22 108.6(10) . . ?
C1 C1 H22 110.5(11) 7_556 . ?
H21 C1 H22 110.0(14) . . ?

loop_
_geom_bond_atom_site_label_1
_geom_bond_atom_site_label_2
_geom_bond_distance
_geom_bond_site_symmetry_2
_geom_bond_publ_flag
O1 O1 1.4572(19) 2_655 ?
O1 H1 0.92(2) . ?
N1 C1 1.4834(15) . ?
N1 H11 0.865(18) . ?
N1 H12 0.895(18) . ?
N1 H13 0.871(18) . ?
C1 C1 1.517(3) 7_556 ?
C1 H21 0.97(2) . ?
C1 H22 0.986(18) . ?

loop_
_geom_hbond_atom_site_label_D
_geom_hbond_atom_site_label_H
_geom_hbond_atom_site_label_A
_geom_hbond_distance_DH
_geom_hbond_distance_HA
_geom_hbond_distance_DA
_geom_hbond_angle_DHA
_geom_hbond_site_symmetry_A
_geom_hbond_publ_flag
O1 H1 Cl1 0.92(2) 2.23(2) 3.1445(12) 175.7(18) . yes
N1 H11 Cl1 0.865(18) 2.376(17) 3.1866(12) 156.2(14) . yes
N1 H12 Cl1 0.895(18) 2.594(17) 3.2557(13) 131.4(13) 3_445 yes
N1 H12 Cl1 0.895(18) 2.821(17) 3.3832(13) 122.1(13) 7_566 yes
N1 H13 Cl1 0.871(18) 2.329(18) 3.1866(13) 168.1(15) 4_545 yes

loop_
_geom_torsion_atom_site_label_1
_geom_torsion_atom_site_label_2
_geom_torsion_atom_site_label_3
_geom_torsion_atom_site_label_4
_geom_torsion
_geom_torsion_site_symmetry_1
_geom_torsion_site_symmetry_2
_geom_torsion_site_symmetry_3
_geom_torsion_site_symmetry_4
_geom_torsion_publ_flag
H1 O1 O1 H1 76(3) . . 2_655 2_655 ?
